data_7112402
loop_
_publ_author_name
'Lusi, Matteo'
'Bernstein, Joel'

_publ_section_title
;
 On the propulsion mechanism of &quot;jumping&quot; crystals.
;
_journal_issue 81
_journal_name_full 'Chemical communications (Cambridge, England)'
_journal_page_first 9293
_journal_page_last 9295
_journal_paper_doi 10.1039/c3cc45646c
_journal_volume 49
_journal_year 2013
_chemical_formula_sum 'C10 H8 Br2 N2 Zn'
_chemical_formula_weight 381.37
_chemical_name_common 1_253
_chemical_name_systematic
;
 ?
;
_space_group_IT_number 15
_symmetry_cell_setting monoclinic
_symmetry_space_group_name_Hall '-C 2yc'
_symmetry_space_group_name_H-M 'C 1 2/c 1'
_atom_sites_solution_hydrogens geom
_atom_sites_solution_primary direct
_atom_sites_solution_secondary difmap
_audit_creation_method SHELXL-97
_cell_angle_alpha 90.00
_cell_angle_beta 98.098(2)
_cell_angle_gamma 90.00
_cell_formula_units_Z 4
_cell_length_a 10.7281(5)
_cell_length_b 14.8021(7)
_cell_length_c 7.7704(3)
_cell_measurement_temperature 252(2)
_cell_volume 1221.62(9)
_computing_cell_refinement 'APEX (Bruker)'
_computing_data_collection 'APEX (Bruker)'
_computing_data_reduction SAINT
_computing_molecular_graphics 'X-Seed (Barbour,2001;Atwood&Barbour,2003)'
_computing_publication_material 'X-Seed (Barbour,2001;Atwood&Barbour,2003)'
_computing_structure_refinement 'SHELXL-97 (Sheldrick, 1997)'
_computing_structure_solution 'SHELXS-97 (Sheldrick, 1990)'
_diffrn_ambient_temperature 252(2)
_diffrn_measured_fraction_theta_full 0.997
_diffrn_measured_fraction_theta_max 0.962
_diffrn_radiation_monochromator graphite
_diffrn_radiation_source 'fine-focus sealed tube'
_diffrn_radiation_type MoK\a
_diffrn_radiation_wavelength 0.71073
_diffrn_reflns_av_R_equivalents 0.0378
_diffrn_reflns_av_sigmaI/netI 0.0525
_diffrn_reflns_limit_h_max 18
_diffrn_reflns_limit_h_min -17
_diffrn_reflns_limit_k_max 25
_diffrn_reflns_limit_k_min -25
_diffrn_reflns_limit_l_max 13
_diffrn_reflns_limit_l_min -13
_diffrn_reflns_number 8497
_diffrn_reflns_theta_full 26.00
_diffrn_reflns_theta_max 37.90
_diffrn_reflns_theta_min 2.36
_exptl_absorpt_coefficient_mu 8.520
_exptl_absorpt_correction_T_max 0.2806
_exptl_absorpt_correction_T_min 0.2806
_exptl_absorpt_correction_type multi-scan
_exptl_absorpt_process_details sadabs
_exptl_crystal_colour colourless
_exptl_crystal_density_diffrn 2.074
_exptl_crystal_density_method 'not measured'
_exptl_crystal_description prism
_exptl_crystal_F_000 728
_exptl_crystal_size_max 0.20
_exptl_crystal_size_mid 0.20
_exptl_crystal_size_min 0.20
_refine_diff_density_max 0.963
_refine_diff_density_min -0.963
_refine_diff_density_rms 0.100
_refine_ls_extinction_method none
_refine_ls_goodness_of_fit_ref 0.955
_refine_ls_hydrogen_treatment constr
_refine_ls_matrix_type full
_refine_ls_number_parameters 69
_refine_ls_number_reflns 3191
_refine_ls_number_restraints 0
_refine_ls_restrained_S_all 0.955
_refine_ls_R_factor_all 0.0916
_refine_ls_R_factor_gt 0.0364
_refine_ls_shift/su_max 0.000
_refine_ls_shift/su_mean 0.000
_refine_ls_structure_factor_coef Fsqd
_refine_ls_weighting_details 'calc w=1/[\s^2^(Fo^2^)+(0.0448P)^2^+0.0000P] where P=(Fo^2^+2Fc^2^)/3'
_refine_ls_weighting_scheme calc
_refine_ls_wR_factor_gt 0.0829
_refine_ls_wR_factor_ref 0.0974
_reflns_number_gt 1737
_reflns_number_total 3191
_reflns_threshold_expression >2sigma(I)
_cod_data_source_file c3cc45646c.txt
_cod_data_source_block C:\1_253.CIF
_cod_original_sg_symbol_H-M C2/c
_cod_database_code 7112402

loop_
_symmetry_equiv_pos_as_xyz
'x, y, z'
'-x, y, -z+1/2'
'x+1/2, y+1/2, z'
'-x+1/2, y+1/2, -z+1/2'
'-x, -y, -z'
'x, -y, z-1/2'
'-x+1/2, -y+1/2, -z'
'x+1/2, -y+1/2, z-1/2'

loop_
_atom_site_label
_atom_site_type_symbol
_atom_site_fract_x
_atom_site_fract_y
_atom_site_fract_z
_atom_site_U_iso_or_equiv
_atom_site_adp_type
_atom_site_occupancy
_atom_site_symmetry_multiplicity
_atom_site_calc_flag
_atom_site_refinement_flags
Zn1 Zn 0.5000 0.29965(2) 0.2500 0.03440(11) Uani 1 2 d S
Br1 Br 0.48577(3) 0.214854(17) -0.00587(3) 0.05077(11) Uani 1 1 d .
N2 N 0.61997(17) 0.40558(12) 0.2241(2) 0.0337(4) Uani 1 1 d .
C1 C 0.5664(2) 0.48745(14) 0.2338(3) 0.0349(4) Uani 1 1 d .
C6 C 0.6343(3) 0.56555(18) 0.2134(4) 0.0521(6) Uani 1 1 d .
H6 H 0.5974 0.6226 0.2225 0.063 Uiso 1 1 calc R
C3 C 0.7378(2) 0.39958(19) 0.1899(3) 0.0473(6) Uani 1 1 d .
H3 H 0.7738 0.3421 0.1819 0.057 Uiso 1 1 calc R
C5 C 0.7555(3) 0.5584(2) 0.1797(4) 0.0658(9) Uani 1 1 d .
H5 H 0.8026 0.6109 0.1662 0.079 Uiso 1 1 calc R
C4 C 0.8087(3) 0.4753(2) 0.1657(4) 0.0597(7) Uani 1 1 d .
H4 H 0.8915 0.4698 0.1402 0.072 Uiso 1 1 calc R

loop_
_atom_site_aniso_label
_atom_site_aniso_U_11
_atom_site_aniso_U_22
_atom_site_aniso_U_33
_atom_site_aniso_U_23
_atom_site_aniso_U_13
_atom_site_aniso_U_12
Zn1 0.0452(2) 0.02717(17) 0.03268(19) 0.000 0.01189(15) 0.000
Br1 0.0754(2) 0.04372(16) 0.03579(14) -0.00909(9) 0.01705(12) -0.00729(11)
N2 0.0344(10) 0.0359(9) 0.0309(8) 0.0011(7) 0.0052(7) -0.0014(7)
C1 0.0462(12) 0.0316(10) 0.0250(9) 0.0015(7) -0.0009(8) -0.0044(8)
C6 0.0631(18) 0.0387(13) 0.0528(15) 0.0072(11) 0.0023(12) -0.0135(11)
C3 0.0375(13) 0.0602(16) 0.0458(13) 0.0027(11) 0.0108(10) 0.0016(11)
C5 0.067(2) 0.070(2) 0.0594(17) 0.0088(15) 0.0060(14) -0.0356(16)
C4 0.0452(16) 0.083(2) 0.0519(16) 0.0023(15) 0.0084(12) -0.0189(15)

loop_
_atom_type_symbol
_atom_type_description
_atom_type_scat_dispersion_real
_atom_type_scat_dispersion_imag
_atom_type_scat_source
C C 0.0033 0.0016 'International Tables Vol C Tables 4.2.6.8 and 6.1.1.4'
H H 0.0000 0.0000 'International Tables Vol C Tables 4.2.6.8 and 6.1.1.4'
N N 0.0061 0.0033 'International Tables Vol C Tables 4.2.6.8 and 6.1.1.4'
Zn Zn 0.2839 1.4301 'International Tables Vol C Tables 4.2.6.8 and 6.1.1.4'
Br Br -0.2901 2.4595 'International Tables Vol C Tables 4.2.6.8 and 6.1.1.4'

loop_
_geom_angle_atom_site_label_1
_geom_angle_atom_site_label_2
_geom_angle_atom_site_label_3
_geom_angle
_geom_angle_site_symmetry_1
_geom_angle_site_symmetry_3
N2 Zn1 N2 80.62(10) . 2_655
N2 Zn1 Br1 107.04(5) . .
N2 Zn1 Br1 121.72(5) 2_655 .
N2 Zn1 Br1 121.72(5) . 2_655
N2 Zn1 Br1 107.04(5) 2_655 2_655
Br1 Zn1 Br1 115.061(19) . 2_655
C3 N2 C1 119.7(2) . .
C3 N2 Zn1 126.43(16) . .
C1 N2 Zn1 113.72(15) . .
N2 C1 C6 120.5(2) . .
N2 C1 C1 115.95(13) . 2_655
C6 C1 C1 123.56(17) . 2_655
C5 C6 C1 119.1(3) . .
N2 C3 C4 122.0(3) . .
C6 C5 C4 120.3(3) . .
C5 C4 C3 118.3(3) . .

loop_
_geom_bond_atom_site_label_1
_geom_bond_atom_site_label_2
_geom_bond_distance
_geom_bond_site_symmetry_2
Zn1 N2 2.0563(18) .
Zn1 N2 2.0563(18) 2_655
Zn1 Br1 2.3380(3) .
Zn1 Br1 2.3380(3) 2_655
N2 C3 1.331(3) .
N2 C1 1.348(3) .
C1 C6 1.388(3) .
C1 C1 1.480(5) 2_655
C6 C5 1.366(4) .
C3 C4 1.383(4) .
C5 C4 1.366(5) .
